data_4346535
loop_
_publ_author_name
'Maddock, Lewis C. H.'
'Cadenbach, Thomas'
'Kennedy, Alan R.'
'Borilovic, Ivana'
'Arom\'i, Guillem'
'Hevia, Eva'

_publ_section_title
;
 Accessing sodium ferrate complexes containing neutral and anionic
 N-heterocyclic carbene ligands: structural, synthetic, and magnetic
 insights.
;
_journal_issue 18
_journal_name_full 'Inorganic chemistry'
_journal_page_first 9201
_journal_page_last 9210
_journal_paper_doi 10.1021/acs.inorgchem.5b01638
_journal_volume 54
_journal_year 2015
_chemical_formula_sum 'C55 H107 Fe N4 Na O3 Si5'
_chemical_formula_weight 1091.73
_space_group_crystal_system triclinic
_space_group_IT_number 2
_space_group_name_Hall '-P 1'
_space_group_name_H-M_alt 'P -1'
_atom_sites_solution_hydrogens geom
_audit_creation_method SHELXL-2013
_cell_angle_alpha 90.401(4)
_cell_angle_beta 96.397(4)
_cell_angle_gamma 100.632(4)
_cell_formula_units_Z 2
_cell_length_a 10.5144(5)
_cell_length_b 17.5343(9)
_cell_length_c 18.5349(8)
_cell_measurement_reflns_used 13563
_cell_measurement_temperature 123.1
_cell_measurement_theta_max 30.2783
_cell_measurement_theta_min 2.9349
_cell_volume 3336.2(3)
_computing_structure_refinement 'SHELXL-2013 (Sheldrick, 2013)'
_diffrn_ambient_temperature 123.1
_diffrn_detector_area_resol_mean 16.0727
_diffrn_measured_fraction_theta_full 0.998
_diffrn_measured_fraction_theta_max 0.998
_diffrn_measurement_device_type 'Xcalibur, Eos'
_diffrn_radiation_monochromator graphite
_diffrn_radiation_source 'Enhance (Mo) X-ray Source'
_diffrn_radiation_type 'Mo K\a'
_diffrn_radiation_wavelength 0.71073
_diffrn_reflns_av_R_equivalents 0.0431
_diffrn_reflns_av_unetI/netI 0.0609
_diffrn_reflns_Laue_measured_fraction_full 0.998
_diffrn_reflns_Laue_measured_fraction_max 0.998
_diffrn_reflns_limit_h_max 13
_diffrn_reflns_limit_h_min -13
_diffrn_reflns_limit_k_max 22
_diffrn_reflns_limit_k_min -22
_diffrn_reflns_limit_l_max 23
_diffrn_reflns_limit_l_min -23
_diffrn_reflns_number 37201
_diffrn_reflns_point_group_measured_fraction_full 0.998
_diffrn_reflns_point_group_measured_fraction_max 0.998
_diffrn_reflns_theta_full 27.000
_diffrn_reflns_theta_max 26.999
_diffrn_reflns_theta_min 2.941
_exptl_absorpt_coefficient_mu 0.362
_exptl_absorpt_correction_T_max 1.00000
_exptl_absorpt_correction_T_min 0.76383
_exptl_absorpt_correction_type multi-scan
_exptl_absorpt_process_details
;
CrysAlisPro, Oxford Diffraction Ltd.,
Version 1.171.34.40 (release 27-08-2010 CrysAlis171 .NET)
(compiled Aug 27 2010,11:50:40)
Empirical absorption correction using spherical harmonics,
 implemented in SCALE3 ABSPACK scaling algorithm.
;
_exptl_crystal_colour pale_green
_exptl_crystal_density_diffrn 1.087
_exptl_crystal_description prisms
_exptl_crystal_F_000 1192
_exptl_crystal_size_max 0.5
_exptl_crystal_size_mid 0.4
_exptl_crystal_size_min 0.1
_refine_diff_density_max 0.648
_refine_diff_density_min -0.531
_refine_diff_density_rms 0.063
_refine_ls_extinction_method none
_refine_ls_goodness_of_fit_ref 1.040
_refine_ls_hydrogen_treatment constr
_refine_ls_matrix_type full
_refine_ls_number_parameters 742
_refine_ls_number_reflns 14558
_refine_ls_number_restraints 110
_refine_ls_restrained_S_all 1.041
_refine_ls_R_factor_all 0.0931
_refine_ls_R_factor_gt 0.0571
_refine_ls_shift/su_max 0.002
_refine_ls_shift/su_mean 0.000
_refine_ls_structure_factor_coef Fsqd
_refine_ls_weighting_details 'w=1/[\s^2^(Fo^2^)+(0.0581P)^2^+2.5568P] where P=(Fo^2^+2Fc^2^)/3'
_refine_ls_weighting_scheme calc
_refine_ls_wR_factor_gt 0.1274
_refine_ls_wR_factor_ref 0.1533
_reflns_Friedel_coverage 0.000
_reflns_number_gt 9995
_reflns_number_total 14558
_reflns_threshold_expression 'I > 2\s(I)'
_cod_data_source_file ic5b01638_si_002.cif
_cod_data_source_block lewis_43
_cod_database_code 4346535
_shelx_space_group_comment
;
The symmetry employed for this shelxl refinement is uniquely defined
by the following loop, which should always be used as a source of
symmetry information in preference to the above space-group names.
They are only intended as comments.
;
_shelxl_version_number 2013-3

loop_
_space_group_symop_operation_xyz
'x, y, z'
'-x, -y, -z'

loop_
_atom_site_label
_atom_site_type_symbol
_atom_site_fract_x
_atom_site_fract_y
_atom_site_fract_z
_atom_site_U_iso_or_equiv
_atom_site_adp_type
_atom_site_occupancy
_atom_site_site_symmetry_order
_atom_site_calc_flag
_atom_site_refinement_flags_posn
_atom_site_refinement_flags_adp
_atom_site_refinement_flags_occupancy
_atom_site_disorder_assembly
_atom_site_disorder_group
Fe1 Fe 0.03404(4) 0.26303(2) 0.79333(2) 0.02726(11) Uani 1 1 d . . . . .
Si1 Si 0.12534(9) 0.23535(5) 0.62583(4) 0.0388(2) Uani 1 1 d . . . . .
Si2 Si -0.22321(8) 0.32348(5) 0.73550(5) 0.0379(2) Uani 1 1 d . . . . .
Si3 Si -0.0972(3) 0.38085(19) 0.87912(18) 0.0398(5) Uani 0.523(3) 1 d D . P A 1
Si4 Si 0.24953(8) 0.18879(5) 0.88395(5) 0.0409(2) Uani 1 1 d . . . . .
Si5 Si -0.02717(8) 0.10440(5) 0.87400(5) 0.0428(2) Uani 1 1 d . . . . .
Na1 Na 0.48987(11) 0.26151(7) 0.22473(6) 0.0386(3) Uani 1 1 d . . . . .
O1 O 0.2746(2) 0.26369(12) 0.17626(12) 0.0512(6) Uani 1 1 d D U . . .
O2 O 0.562(2) 0.368(2) 0.1559(9) 0.0674(11) Uani 0.583(5) 1 d D U P B 1
O3 O 0.5374(2) 0.16149(12) 0.15731(12) 0.0470(5) Uani 1 1 d . . . . .
N1 N 0.57304(19) 0.18652(12) 0.40458(11) 0.0246(4) Uani 1 1 d . . . . .
N2 N 0.57666(19) 0.30774(12) 0.40760(11) 0.0252(5) Uani 1 1 d . . . . .
N3 N -0.1096(2) 0.31862(13) 0.80742(13) 0.0352(5) Uani 1 1 d . . . . .
N4 N 0.0869(2) 0.18372(13) 0.86066(12) 0.0341(5) Uani 1 1 d . . . . .
C1 C 0.5810(2) 0.38665(14) 0.38504(14) 0.0270(5) Uani 1 1 d . . . . .
C2 C 0.5552(2) 0.24608(14) 0.35981(13) 0.0237(5) Uani 1 1 d . . . . .
C3 C 0.4709(3) 0.42002(15) 0.38581(15) 0.0308(6) Uani 1 1 d . . . . .
C4 C 0.6070(3) 0.28702(16) 0.47846(14) 0.0342(6) Uani 1 1 d . . . . .
H4 H 0.6263 0.3207 0.5202 0.041 Uiso 1 1 calc R U . . .
C5 C 0.6041(3) 0.21037(16) 0.47674(14) 0.0325(6) Uani 1 1 d . . . . .
H5 H 0.6201 0.1788 0.5169 0.039 Uiso 1 1 calc R U . . .
C6 C 0.4791(3) 0.49562(16) 0.36163(16) 0.0369(7) Uani 1 1 d . . . . .
H6 H 0.4046 0.5194 0.3597 0.044 Uiso 1 1 calc R U . . .
C7 C 0.5926(3) 0.53655(16) 0.34046(18) 0.0430(7) Uani 1 1 d . . . . .
H7 H 0.5965 0.5883 0.3247 0.052 Uiso 1 1 calc R U . . .
C8 C 0.7003(3) 0.50239(17) 0.3422(2) 0.0536(9) Uani 1 1 d . . . . .
H8 H 0.7789 0.5314 0.3283 0.064 Uiso 1 1 calc R U . . .
C9 C 0.6973(3) 0.42665(16) 0.3639(2) 0.0434(8) Uani 1 1 d . . . . .
C10 C 0.3482(3) 0.37684(18) 0.4133(2) 0.0466(8) Uani 1 1 d . . . . .
H10 H 0.3714 0.3323 0.4420 0.056 Uiso 1 1 calc R U . . .
C11 C 0.2917(3) 0.4277(2) 0.46280(19) 0.0555(9) Uani 1 1 d . . . . .
H11A H 0.2562 0.4673 0.4342 0.083 Uiso 1 1 calc R U . . .
H11B H 0.3604 0.4529 0.5001 0.083 Uiso 1 1 calc R U . . .
H11C H 0.2221 0.3956 0.4862 0.083 Uiso 1 1 calc R U . . .
C12 C 0.2462(4) 0.3442(3) 0.3515(3) 0.0928(18) Uani 1 1 d . . . . .
H12A H 0.2198 0.3868 0.3232 0.139 Uiso 1 1 calc R U . . .
H12B H 0.1702 0.3140 0.3711 0.139 Uiso 1 1 calc R U . . .
H12C H 0.2823 0.3104 0.3201 0.139 Uiso 1 1 calc R U . . .
C13 C 0.820(2) 0.3913(12) 0.3776(7) 0.050(3) Uani 0.583(5) 1 d D . P B 1
H13 H 0.7940 0.3369 0.3939 0.060 Uiso 0.583(5) 1 calc R U P B 1
C14 C 0.925(2) 0.4354(10) 0.4342(13) 0.059(4) Uani 0.583(5) 1 d D . P B 1
H14A H 1.0004 0.4098 0.4389 0.089 Uiso 0.583(5) 1 calc R U P B 1
H14B H 0.8902 0.4360 0.4812 0.089 Uiso 0.583(5) 1 calc R U P B 1
H14C H 0.9510 0.4889 0.4189 0.089 Uiso 0.583(5) 1 calc R U P B 1
C15 C 0.874(2) 0.3887(12) 0.3052(7) 0.068(4) Uani 0.583(5) 1 d D . P B 1
H15A H 0.8957 0.4415 0.2875 0.102 Uiso 0.583(5) 1 calc R U P B 1
H15B H 0.8090 0.3570 0.2699 0.102 Uiso 0.583(5) 1 calc R U P B 1
H15C H 0.9530 0.3660 0.3116 0.102 Uiso 0.583(5) 1 calc R U P B 1
C16 C 0.5659(2) 0.10729(14) 0.38050(13) 0.0253(5) Uani 1 1 d . . . . .
C17 C 0.6781(3) 0.08492(15) 0.36117(15) 0.0298(6) Uani 1 1 d . . . . .
C18 C 0.6680(3) 0.00858(16) 0.33729(16) 0.0377(7) Uani 1 1 d . . . . .
H18 H 0.7424 -0.0082 0.3227 0.045 Uiso 1 1 calc R U . . .
C19 C 0.5514(3) -0.04347(16) 0.33436(17) 0.0401(7) Uani 1 1 d . . . . .
H19 H 0.5461 -0.0954 0.3177 0.048 Uiso 1 1 calc R U . . .
C20 C 0.4427(3) -0.01993(15) 0.35564(16) 0.0370(7) Uani 1 1 d . . . . .
H20 H 0.3633 -0.0564 0.3540 0.044 Uiso 1 1 calc R U . . .
C21 C 0.4468(3) 0.05564(15) 0.37934(14) 0.0294(6) Uani 1 1 d . . . . .
C22 C 0.8079(3) 0.14074(16) 0.36590(15) 0.0325(6) Uani 1 1 d . . . . .
H22 H 0.7973 0.1898 0.3905 0.039 Uiso 1 1 calc R U . . .
C23 C 0.8477(3) 0.1610(2) 0.29123(19) 0.0571(9) Uani 1 1 d . . . . .
H23A H 0.8597 0.1139 0.2661 0.086 Uiso 1 1 calc R U . . .
H23B H 0.9296 0.1988 0.2962 0.086 Uiso 1 1 calc R U . . .
H23C H 0.7796 0.1833 0.2631 0.086 Uiso 1 1 calc R U . . .
C24 C 0.9142(3) 0.1081(2) 0.41198(19) 0.0503(8) Uani 1 1 d . . . . .
H24A H 0.9271 0.0601 0.3889 0.075 Uiso 1 1 calc R U . . .
H24B H 0.8880 0.0971 0.4605 0.075 Uiso 1 1 calc R U . . .
H24C H 0.9958 0.1462 0.4161 0.075 Uiso 1 1 calc R U . . .
C25 C 0.3260(3) 0.08131(16) 0.40024(16) 0.0360(6) Uani 1 1 d . . . . .
H25 H 0.3529 0.1345 0.4232 0.043 Uiso 1 1 calc R U . . .
C26 C 0.2602(3) 0.0284(2) 0.45490(19) 0.0534(9) Uani 1 1 d . . . . .
H26A H 0.1887 0.0504 0.4711 0.080 Uiso 1 1 calc R U . . .
H26B H 0.3237 0.0236 0.4967 0.080 Uiso 1 1 calc R U . . .
H26C H 0.2256 -0.0230 0.4322 0.080 Uiso 1 1 calc R U . . .
C27 C 0.2330(4) 0.0866(3) 0.3327(2) 0.0749(13) Uani 1 1 d . . . . .
H27A H 0.2787 0.1197 0.2977 0.112 Uiso 1 1 calc R U . . .
H27B H 0.1596 0.1090 0.3457 0.112 Uiso 1 1 calc R U . . .
H27C H 0.2006 0.0345 0.3110 0.112 Uiso 1 1 calc R U . . .
C28 C 0.1700(9) 0.2004(7) 0.1644(12) 0.056(3) Uani 0.583(5) 1 d D U P B 1
H28A H 0.1515 0.1759 0.2110 0.067 Uiso 0.583(5) 1 calc R U P B 1
H28B H 0.1919 0.1610 0.1317 0.067 Uiso 0.583(5) 1 calc R U P B 1
C29 C 0.0525(13) 0.2305(5) 0.1301(6) 0.055(2) Uani 0.583(5) 1 d D U P B 1
H29A H -0.0287 0.2010 0.1460 0.067 Uiso 0.583(5) 1 calc R U P B 1
H29B H 0.0464 0.2273 0.0765 0.067 Uiso 0.583(5) 1 calc R U P B 1
C30 C 0.0772(6) 0.3142(4) 0.1574(4) 0.0631(18) Uani 0.583(5) 1 d D U P B 1
H30A H 0.0326 0.3468 0.1235 0.076 Uiso 0.583(5) 1 calc R U P B 1
H30B H 0.0489 0.3186 0.2062 0.076 Uiso 0.583(5) 1 calc R U P B 1
C31 C 0.2235(6) 0.3358(4) 0.1596(5) 0.0599(18) Uani 0.583(5) 1 d D U P B 1
H31A H 0.2478 0.3556 0.1122 0.072 Uiso 0.583(5) 1 calc R U P B 1
H31B H 0.2593 0.3764 0.1976 0.072 Uiso 0.583(5) 1 calc R U P B 1
C32 C 0.5750(12) 0.3565(5) 0.0806(5) 0.086(3) Uani 0.583(5) 1 d D U P B 1
H32A H 0.5016 0.3165 0.0585 0.103 Uiso 0.583(5) 1 calc R U P B 1
H32B H 0.6568 0.3373 0.0763 0.103 Uiso 0.583(5) 1 calc R U P B 1
C33 C 0.5769(10) 0.4307(4) 0.0397(5) 0.097(3) Uani 0.583(5) 1 d D U P B 1
H33A H 0.6671 0.4566 0.0343 0.116 Uiso 0.583(5) 1 calc R U P B 1
H33B H 0.5266 0.4209 -0.0089 0.116 Uiso 0.583(5) 1 calc R U P B 1
C34 C 0.5141(11) 0.4776(4) 0.0872(5) 0.110(3) Uani 0.583(5) 1 d D U P B 1
H34A H 0.4181 0.4663 0.0764 0.132 Uiso 0.583(5) 1 calc R U P B 1
H34B H 0.5463 0.5339 0.0829 0.132 Uiso 0.583(5) 1 calc R U P B 1
C35 C 0.5584(16) 0.4492(19) 0.1617(11) 0.092(2) Uani 0.583(5) 1 d D U P B 1
H35A H 0.6461 0.4784 0.1798 0.110 Uiso 0.583(5) 1 calc R U P B 1
H35B H 0.4974 0.4579 0.1966 0.110 Uiso 0.583(5) 1 calc R U P B 1
C36 C 0.4659(4) 0.08476(19) 0.1670(2) 0.0549(9) Uani 1 1 d . . . . .
H36A H 0.3710 0.0841 0.1584 0.066 Uiso 1 1 calc R U . . .
H36B H 0.4869 0.0679 0.2171 0.066 Uiso 1 1 calc R U . . .
C37 C 0.5045(4) 0.0319(2) 0.1135(2) 0.0605(10) Uani 1 1 d . . . . .
H37A H 0.5075 -0.0199 0.1338 0.073 Uiso 1 1 calc R U . . .
H37B H 0.4439 0.0258 0.0681 0.073 Uiso 1 1 calc R U . . .
C38 C 0.6362(4) 0.0730(2) 0.1008(3) 0.0741(12) Uani 1 1 d . . . . .
H38A H 0.6575 0.0592 0.0523 0.089 Uiso 1 1 calc R U . . .
H38B H 0.7034 0.0605 0.1383 0.089 Uiso 1 1 calc R U . . .
C39 C 0.6269(3) 0.1569(2) 0.10589(19) 0.0535(9) Uani 1 1 d . . . . .
H39A H 0.7131 0.1890 0.1225 0.064 Uiso 1 1 calc R U . . .
H39B H 0.5946 0.1752 0.0581 0.064 Uiso 1 1 calc R U . . .
C40 C 0.1470(3) 0.29377(16) 0.71008(15) 0.0356(6) Uani 1 1 d . . . . .
H40A H 0.1360 0.3468 0.6962 0.043 Uiso 1 1 calc R U . . .
H40B H 0.2389 0.2977 0.7309 0.043 Uiso 1 1 calc R U . . .
C41 C 0.0564(4) 0.13003(17) 0.63870(18) 0.0505(8) Uani 1 1 d . . . . .
H41A H -0.0333 0.1249 0.6505 0.076 Uiso 1 1 calc R U . . .
H41B H 0.1095 0.1101 0.6784 0.076 Uiso 1 1 calc R U . . .
H41C H 0.0571 0.1003 0.5938 0.076 Uiso 1 1 calc R U . . .
C42 C 0.2826(4) 0.2365(2) 0.5864(2) 0.0613(10) Uani 1 1 d . . . . .
H42A H 0.2658 0.2051 0.5413 0.092 Uiso 1 1 calc R U . . .
H42B H 0.3429 0.2151 0.6213 0.092 Uiso 1 1 calc R U . . .
H42C H 0.3211 0.2901 0.5762 0.092 Uiso 1 1 calc R U . . .
C43 C 0.0137(4) 0.2740(2) 0.55504(18) 0.0601(10) Uani 1 1 d . . . . .
H43A H 0.0411 0.3303 0.5526 0.090 Uiso 1 1 calc R U . . .
H43B H -0.0757 0.2620 0.5678 0.090 Uiso 1 1 calc R U . . .
H43C H 0.0173 0.2497 0.5077 0.090 Uiso 1 1 calc R U . . .
C44 C -0.2644(3) 0.23270(18) 0.67877(17) 0.0511(9) Uani 1 1 d . . . . .
H44A H -0.3210 0.2408 0.6349 0.077 Uiso 1 1 calc R U . . .
H44B H -0.3097 0.1908 0.7064 0.077 Uiso 1 1 calc R U . . .
H44C H -0.1843 0.2186 0.6650 0.077 Uiso 1 1 calc R U . . .
C45 C -0.1649(4) 0.40398(19) 0.6744(2) 0.0545(9) Uani 1 1 d . . . . .
H45A H -0.0831 0.3961 0.6575 0.082 Uiso 1 1 calc R U . . .
H45B H -0.1505 0.4538 0.7012 0.082 Uiso 1 1 calc R U . . .
H45C H -0.2307 0.4041 0.6325 0.082 Uiso 1 1 calc R U . . .
C46 C -0.3856(3) 0.3371(2) 0.7608(2) 0.0671(11) Uani 1 1 d . . . . .
H46A H -0.4497 0.3294 0.7176 0.101 Uiso 1 1 calc R U . . .
H46B H -0.3781 0.3898 0.7810 0.101 Uiso 1 1 calc R U . . .
H46C H -0.4138 0.2993 0.7972 0.101 Uiso 1 1 calc R U . . .
C47 C -0.1774(12) 0.4674(6) 0.8695(6) 0.087(2) Uani 0.523(3) 1 d D . P A 1
H47A H -0.1475 0.4975 0.8282 0.130 Uiso 0.523(3) 1 calc R U P A 1
H47B H -0.1545 0.4999 0.9140 0.130 Uiso 0.523(3) 1 calc R U P A 1
H47C H -0.2721 0.4503 0.8613 0.130 Uiso 0.523(3) 1 calc R U P A 1
C48 C -0.1729(15) 0.3287(7) 0.9565(6) 0.075(3) Uani 0.523(3) 1 d D . P A 1
H48A H -0.2645 0.3067 0.9408 0.113 Uiso 0.523(3) 1 calc R U P A 1
H48B H -0.1673 0.3653 0.9974 0.113 Uiso 0.523(3) 1 calc R U P A 1
H48C H -0.1264 0.2868 0.9716 0.113 Uiso 0.523(3) 1 calc R U P A 1
C49 C 0.0765(6) 0.4210(5) 0.9116(4) 0.0687(16) Uani 0.523(3) 1 d D . P A 1
H49A H 0.1188 0.3793 0.9319 0.103 Uiso 0.523(3) 1 calc R U P A 1
H49B H 0.0811 0.4613 0.9491 0.103 Uiso 0.523(3) 1 calc R U P A 1
H49C H 0.1210 0.4433 0.8708 0.103 Uiso 0.523(3) 1 calc R U P A 1
C50 C 0.2887(3) 0.1356(2) 0.9693(2) 0.0645(11) Uani 1 1 d . . . . .
H50A H 0.2477 0.0807 0.9627 0.097 Uiso 1 1 calc R U . . .
H50B H 0.2554 0.1584 1.0101 0.097 Uiso 1 1 calc R U . . .
H50C H 0.3833 0.1400 0.9795 0.097 Uiso 1 1 calc R U . . .
C51 C 0.3305(3) 0.1475(2) 0.8123(2) 0.0555(9) Uani 1 1 d . . . . .
H51A H 0.3157 0.1743 0.7668 0.083 Uiso 1 1 calc R U . . .
H51B H 0.2941 0.0920 0.8049 0.083 Uiso 1 1 calc R U . . .
H51C H 0.4243 0.1544 0.8276 0.083 Uiso 1 1 calc R U . . .
C52 C 0.3408(3) 0.2907(2) 0.9025(2) 0.0542(9) Uani 1 1 d . . . . .
H52A H 0.3261 0.3219 0.8598 0.081 Uiso 1 1 calc R U . . .
H52B H 0.4340 0.2903 0.9130 0.081 Uiso 1 1 calc R U . . .
H52C H 0.3098 0.3131 0.9443 0.081 Uiso 1 1 calc R U . . .
C53 C -0.0606(4) 0.0937(2) 0.9711(2) 0.0634(11) Uani 1 1 d . . . . .
H53A H -0.0913 0.1397 0.9874 0.095 Uiso 1 1 calc R U . . .
H53B H 0.0196 0.0883 1.0015 0.095 Uiso 1 1 calc R U . . .
H53C H -0.1275 0.0474 0.9751 0.095 Uiso 1 1 calc R U . . .
C54 C 0.0175(4) 0.01165(19) 0.8439(2) 0.0583(10) Uani 1 1 d . . . . .
H54A H 0.0341 0.0150 0.7929 0.087 Uiso 1 1 calc R U . . .
H54B H -0.0544 -0.0316 0.8490 0.087 Uiso 1 1 calc R U . . .
H54C H 0.0960 0.0030 0.8740 0.087 Uiso 1 1 calc R U . . .
C55 C -0.1877(3) 0.1079(2) 0.8211(2) 0.0650(12) Uani 1 1 d . . . . .
H55A H -0.2197 0.1537 0.8367 0.098 Uiso 1 1 calc R U . . .
H55B H -0.2503 0.0609 0.8295 0.098 Uiso 1 1 calc R U . . .
H55C H -0.1774 0.1108 0.7692 0.098 Uiso 1 1 calc R U . . .
C30A C 0.1216(7) 0.2968(5) 0.0853(5) 0.058(3) Uani 0.417(5) 1 d D . P B 2
H30C H 0.0840 0.3429 0.0706 0.070 Uiso 0.417(5) 1 calc R U P B 2
H30D H 0.1161 0.2621 0.0423 0.070 Uiso 0.417(5) 1 calc R U P B 2
C13A C 0.817(3) 0.3915(19) 0.3515(11) 0.050(3) Uani 0.417(5) 1 d D . P B 2
H13A H 0.7962 0.3348 0.3610 0.060 Uiso 0.417(5) 1 calc R U P B 2
C15A C 0.867(3) 0.4011(19) 0.2773(11) 0.070(6) Uani 0.417(5) 1 d D . P B 2
H15D H 0.7975 0.3773 0.2396 0.105 Uiso 0.417(5) 1 calc R U P B 2
H15E H 0.9420 0.3756 0.2765 0.105 Uiso 0.417(5) 1 calc R U P B 2
H15F H 0.8926 0.4564 0.2681 0.105 Uiso 0.417(5) 1 calc R U P B 2
C14A C 0.917(4) 0.4306(19) 0.4135(17) 0.074(8) Uani 0.417(5) 1 d D . P B 2
H14D H 0.9415 0.4860 0.4043 0.111 Uiso 0.417(5) 1 calc R U P B 2
H14E H 0.9940 0.4065 0.4165 0.111 Uiso 0.417(5) 1 calc R U P B 2
H14F H 0.8783 0.4242 0.4594 0.111 Uiso 0.417(5) 1 calc R U P B 2
C31A C 0.2615(8) 0.3204(5) 0.1202(5) 0.052(2) Uani 0.417(5) 1 d D . P B 2
H31C H 0.3235 0.3181 0.0841 0.063 Uiso 0.417(5) 1 calc R U P B 2
H31D H 0.2772 0.3736 0.1416 0.063 Uiso 0.417(5) 1 calc R U P B 2
C29A C 0.0529(19) 0.2547(8) 0.1454(8) 0.055(2) Uani 0.417(5) 1 d D . P B 2
H29C H 0.0334 0.2913 0.1816 0.067 Uiso 0.417(5) 1 calc R U P B 2
H29D H -0.0286 0.2193 0.1259 0.067 Uiso 0.417(5) 1 calc R U P B 2
O2A O 0.567(3) 0.369(3) 0.1602(13) 0.0674(11) Uani 0.417(5) 1 d D . P B 2
C28A C 0.1557(13) 0.2104(10) 0.1767(18) 0.056(3) Uani 0.417(5) 1 d D . P B 2
H28C H 0.1416 0.1944 0.2267 0.067 Uiso 0.417(5) 1 calc R U P B 2
H28D H 0.1550 0.1636 0.1463 0.067 Uiso 0.417(5) 1 calc R U P B 2
C36A C 0.6727(12) 0.4949(6) 0.1472(6) 0.086(4) Uani 0.417(5) 1 d D . P B 2
H36C H 0.6559 0.5438 0.1251 0.103 Uiso 0.417(5) 1 calc R U P B 2
H36D H 0.7390 0.5077 0.1899 0.103 Uiso 0.417(5) 1 calc R U P B 2
C38A C 0.6534(12) 0.3630(6) 0.1068(7) 0.068(3) Uani 0.417(5) 1 d D . P B 2
H38C H 0.6043 0.3377 0.0616 0.082 Uiso 0.417(5) 1 calc R U P B 2
H38D H 0.7191 0.3319 0.1252 0.082 Uiso 0.417(5) 1 calc R U P B 2
C37A C 0.7187(14) 0.4445(5) 0.0925(7) 0.096(5) Uani 0.417(5) 1 d D . P B 2
H37C H 0.6921 0.4588 0.0423 0.115 Uiso 0.417(5) 1 calc R U P B 2
H37D H 0.8146 0.4498 0.0999 0.115 Uiso 0.417(5) 1 calc R U P B 2
C35A C 0.547(2) 0.447(3) 0.1695(17) 0.092(2) Uani 0.417(5) 1 d D . P B 2
H35C H 0.5365 0.4587 0.2206 0.110 Uiso 0.417(5) 1 calc R U P B 2
H35D H 0.4699 0.4567 0.1377 0.110 Uiso 0.417(5) 1 calc R U P B 2
Si3A Si -0.0993(4) 0.3549(2) 0.8954(2) 0.0398(5) Uani 0.477(3) 1 d D . P A 2
C48A C -0.2184(15) 0.2961(8) 0.9514(7) 0.075(3) Uani 0.477(3) 1 d D . P A 2
H48D H -0.3074 0.2983 0.9306 0.113 Uiso 0.477(3) 1 calc R U P A 2
H48E H -0.2037 0.3173 1.0013 0.113 Uiso 0.477(3) 1 calc R U P A 2
H48F H -0.2061 0.2420 0.9515 0.113 Uiso 0.477(3) 1 calc R U P A 2
C47A C -0.1208(14) 0.4582(5) 0.8914(7) 0.087(2) Uani 0.477(3) 1 d D . P A 2
H47D H -0.0608 0.4866 0.8597 0.130 Uiso 0.477(3) 1 calc R U P A 2
H47E H -0.1021 0.4821 0.9403 0.130 Uiso 0.477(3) 1 calc R U P A 2
H47F H -0.2106 0.4603 0.8720 0.130 Uiso 0.477(3) 1 calc R U P A 2
C49A C 0.0632(7) 0.3584(5) 0.9497(4) 0.0687(16) Uani 0.477(3) 1 d D . P A 2
H49D H 0.0756 0.3055 0.9606 0.103 Uiso 0.477(3) 1 calc R U P A 2
H49E H 0.0668 0.3879 0.9952 0.103 Uiso 0.477(3) 1 calc R U P A 2
H49F H 0.1322 0.3837 0.9217 0.103 Uiso 0.477(3) 1 calc R U P A 2

loop_
_atom_site_aniso_label
_atom_site_aniso_U_11
_atom_site_aniso_U_22
_atom_site_aniso_U_33
_atom_site_aniso_U_23
_atom_site_aniso_U_13
_atom_site_aniso_U_12
Fe1 0.0331(2) 0.0255(2) 0.02110(19) 0.00444(14) -0.00096(15) 0.00223(15)
Si1 0.0558(5) 0.0360(4) 0.0274(4) 0.0060(3) 0.0090(4) 0.0132(4)
Si2 0.0383(5) 0.0319(4) 0.0434(5) 0.0099(4) 0.0012(4) 0.0079(3)
Si3 0.0482(6) 0.0411(17) 0.0319(14) -0.0022(9) 0.0035(9) 0.0138(12)
Si4 0.0336(4) 0.0482(5) 0.0361(4) 0.0115(4) -0.0087(4) 0.0023(4)
Si5 0.0379(5) 0.0403(5) 0.0445(5) 0.0244(4) -0.0067(4) -0.0010(3)
Na1 0.0368(6) 0.0494(7) 0.0277(6) 0.0008(5) -0.0005(5) 0.0059(5)
O1 0.0409(12) 0.0511(13) 0.0560(14) 0.0120(11) -0.0132(11) 0.0046(10)
O2 0.086(2) 0.0543(17) 0.056(2) -0.006(2) 0.025(2) -0.0118(18)
O3 0.0524(14) 0.0468(13) 0.0420(12) -0.0023(10) 0.0084(10) 0.0081(10)
N1 0.0241(11) 0.0248(11) 0.0241(11) 0.0010(8) -0.0002(9) 0.0037(8)
N2 0.0224(11) 0.0243(11) 0.0276(11) -0.0021(9) -0.0026(9) 0.0046(8)
N3 0.0351(13) 0.0349(13) 0.0349(13) -0.0006(10) 0.0040(10) 0.0046(10)
N4 0.0337(13) 0.0349(13) 0.0294(12) 0.0134(10) -0.0062(10) 0.0007(10)
C1 0.0262(13) 0.0222(13) 0.0315(14) -0.0039(10) -0.0005(11) 0.0041(10)
C2 0.0203(12) 0.0229(12) 0.0276(13) 0.0007(10) 0.0014(10) 0.0038(9)
C3 0.0271(14) 0.0314(14) 0.0341(14) 0.0014(11) -0.0001(11) 0.0081(11)
C4 0.0385(16) 0.0387(16) 0.0245(13) -0.0053(11) -0.0062(12) 0.0110(12)
C5 0.0414(16) 0.0343(15) 0.0228(13) -0.0008(11) -0.0028(12) 0.0134(12)
C6 0.0337(15) 0.0362(16) 0.0440(17) 0.0055(13) 0.0038(13) 0.0151(12)
C7 0.0469(18) 0.0253(15) 0.058(2) 0.0052(13) 0.0091(15) 0.0070(13)
C8 0.0389(18) 0.0294(16) 0.094(3) 0.0081(17) 0.0235(18) 0.0000(13)
C9 0.0272(15) 0.0278(15) 0.076(2) -0.0002(15) 0.0115(15) 0.0040(11)
C10 0.0299(16) 0.0399(17) 0.075(2) 0.0183(16) 0.0155(16) 0.0137(13)
C11 0.0372(18) 0.082(3) 0.051(2) 0.0113(18) 0.0135(16) 0.0154(17)
C12 0.036(2) 0.086(3) 0.149(5) -0.062(3) 0.023(3) -0.014(2)
C13 0.028(2) 0.0311(18) 0.094(11) 0.008(7) 0.027(8) 0.0061(14)
C14 0.031(5) 0.050(6) 0.093(13) 0.030(6) -0.009(7) 0.005(4)
C15 0.037(5) 0.068(8) 0.100(12) -0.028(8) 0.013(8) 0.011(4)
C16 0.0289(13) 0.0237(13) 0.0224(12) 0.0013(10) -0.0004(10) 0.0042(10)
C17 0.0295(14) 0.0274(14) 0.0330(14) 0.0007(11) -0.0002(11) 0.0082(11)
C18 0.0354(16) 0.0338(15) 0.0459(17) -0.0050(13) 0.0014(13) 0.0136(12)
C19 0.0425(17) 0.0255(14) 0.0510(18) -0.0056(13) -0.0017(14) 0.0077(12)
C20 0.0356(16) 0.0271(14) 0.0439(17) -0.0002(12) 0.0002(13) -0.0026(11)
C21 0.0304(14) 0.0280(14) 0.0289(14) 0.0018(11) 0.0025(11) 0.0033(11)
C22 0.0267(14) 0.0335(15) 0.0379(15) -0.0020(12) 0.0039(12) 0.0072(11)
C23 0.048(2) 0.067(2) 0.050(2) 0.0073(18) 0.0073(16) -0.0069(17)
C24 0.0286(16) 0.058(2) 0.061(2) 0.0081(17) -0.0044(15) 0.0050(14)
C25 0.0300(15) 0.0329(15) 0.0443(17) -0.0001(13) 0.0069(13) 0.0024(11)
C26 0.047(2) 0.068(2) 0.047(2) 0.0131(17) 0.0152(16) 0.0078(16)
C27 0.052(2) 0.130(4) 0.058(2) 0.033(2) 0.0168(19) 0.052(2)
C28 0.050(3) 0.055(3) 0.059(7) 0.008(4) -0.005(3) 0.006(2)
C29 0.042(2) 0.075(5) 0.050(5) 0.004(4) 0.000(3) 0.013(4)
C30 0.056(4) 0.072(4) 0.066(4) 0.015(4) 0.003(3) 0.027(3)
C31 0.062(4) 0.053(4) 0.062(4) 0.011(3) -0.009(4) 0.011(3)
C32 0.139(8) 0.076(5) 0.052(5) 0.014(4) 0.040(5) 0.024(5)
C33 0.140(8) 0.063(5) 0.079(5) 0.010(4) 0.028(5) -0.014(5)
C34 0.157(8) 0.043(4) 0.125(6) 0.013(4) 0.039(6) -0.008(4)
C35 0.111(5) 0.063(3) 0.093(4) -0.024(3) 0.032(4) -0.014(4)
C36 0.062(2) 0.047(2) 0.059(2) 0.0109(17) 0.0205(18) 0.0132(16)
C37 0.070(3) 0.053(2) 0.062(2) 0.0023(18) 0.007(2) 0.0202(18)
C38 0.069(3) 0.082(3) 0.077(3) -0.018(2) 0.022(2) 0.023(2)
C39 0.0433(19) 0.073(2) 0.0410(18) 0.0007(17) 0.0059(15) 0.0024(16)
C40 0.0447(17) 0.0300(15) 0.0317(15) 0.0073(12) 0.0084(13) 0.0027(12)
C41 0.072(2) 0.0360(17) 0.0421(18) -0.0048(14) 0.0024(17) 0.0101(16)
C42 0.077(3) 0.060(2) 0.054(2) 0.0029(18) 0.023(2) 0.0245(19)
C43 0.079(3) 0.071(2) 0.0328(17) 0.0155(17) 0.0029(17) 0.022(2)
C44 0.061(2) 0.0439(18) 0.0402(18) 0.0067(14) -0.0206(16) 0.0051(15)
C45 0.062(2) 0.0429(19) 0.065(2) 0.0206(17) 0.0177(18) 0.0184(16)
C46 0.047(2) 0.072(3) 0.087(3) 0.023(2) 0.011(2) 0.0182(18)
C47 0.130(9) 0.071(4) 0.070(6) -0.026(4) -0.017(5) 0.064(5)
C48 0.101(10) 0.082(9) 0.044(3) -0.006(5) 0.019(4) 0.014(6)
C49 0.070(4) 0.082(4) 0.048(3) -0.028(3) -0.001(3) 0.006(3)
C50 0.048(2) 0.084(3) 0.055(2) 0.027(2) -0.0194(17) 0.0092(18)
C51 0.049(2) 0.059(2) 0.058(2) 0.0087(17) -0.0026(17) 0.0149(16)
C52 0.0354(17) 0.063(2) 0.055(2) 0.0011(17) -0.0084(15) -0.0061(15)
C53 0.062(2) 0.070(2) 0.062(2) 0.042(2) 0.0175(19) 0.0134(19)
C54 0.063(2) 0.0404(19) 0.063(2) 0.0180(16) -0.0150(18) -0.0011(16)
C55 0.0413(19) 0.050(2) 0.090(3) 0.035(2) -0.0173(19) -0.0127(15)
C30A 0.055(5) 0.063(6) 0.051(5) 0.008(4) -0.020(4) 0.013(4)
C13A 0.028(2) 0.0311(18) 0.094(11) 0.008(7) 0.027(8) 0.0061(14)
C15A 0.041(9) 0.092(12) 0.082(13) -0.012(11) 0.026(10) 0.017(7)
C14A 0.042(12) 0.111(15) 0.077(16) 0.040(10) 0.011(10) 0.032(9)
C31A 0.062(6) 0.047(5) 0.043(5) 0.016(4) -0.005(4) 0.004(4)
C29A 0.042(2) 0.075(5) 0.050(5) 0.004(4) 0.000(3) 0.013(4)
O2A 0.086(2) 0.0543(17) 0.056(2) -0.006(2) 0.025(2) -0.0118(18)
C28A 0.050(3) 0.055(3) 0.059(7) 0.008(4) -0.005(3) 0.006(2)
C36A 0.119(10) 0.054(6) 0.082(8) 0.023(6) 0.025(7) 0.000(6)
C38A 0.085(9) 0.063(6) 0.056(7) 0.012(5) 0.024(6) 0.005(6)
C37A 0.142(12) 0.052(6) 0.097(9) 0.015(6) 0.064(9) -0.002(6)
C35A 0.111(5) 0.063(3) 0.093(4) -0.024(3) 0.032(4) -0.014(4)
Si3A 0.0482(6) 0.0411(17) 0.0319(14) -0.0022(9) 0.0035(9) 0.0138(12)
C48A 0.101(10) 0.082(9) 0.044(3) -0.006(5) 0.019(4) 0.014(6)
C47A 0.130(9) 0.071(4) 0.070(6) -0.026(4) -0.017(5) 0.064(5)
C49A 0.070(4) 0.082(4) 0.048(3) -0.028(3) -0.001(3) 0.006(3)

loop_
_atom_type_symbol
_atom_type_description
_atom_type_scat_dispersion_real
_atom_type_scat_dispersion_imag
_atom_type_scat_source
C C 0.0033 0.0016 'International Tables Vol C Tables 4.2.6.8 and 6.1.1.4'
H H 0.0000 0.0000 'International Tables Vol C Tables 4.2.6.8 and 6.1.1.4'
N N 0.0061 0.0033 'International Tables Vol C Tables 4.2.6.8 and 6.1.1.4'
O O 0.0106 0.0060 'International Tables Vol C Tables 4.2.6.8 and 6.1.1.4'
Na Na 0.0362 0.0249 'International Tables Vol C Tables 4.2.6.8 and 6.1.1.4'
Si Si 0.0817 0.0704 'International Tables Vol C Tables 4.2.6.8 and 6.1.1.4'
Fe Fe 0.3463 0.8444 'International Tables Vol C Tables 4.2.6.8 and 6.1.1.4'

loop_
_geom_angle_atom_site_label_1
_geom_angle_atom_site_label_2
_geom_angle_atom_site_label_3
_geom_angle
N3 Fe1 N4 123.40(10)
N3 Fe1 C40 119.56(11)
N4 Fe1 C40 116.84(11)
C40 Si1 C43 110.26(16)
C40 Si1 C42 112.58(16)
C43 Si1 C42 106.85(17)
C40 Si1 C41 112.72(14)
C43 Si1 C41 108.39(17)
C42 Si1 C41 105.73(16)
N3 Si2 C44 112.74(13)
N3 Si2 C45 111.23(15)
C44 Si2 C45 106.94(16)
N3 Si2 C46 114.49(16)
C44 Si2 C46 103.07(19)
C45 Si2 C46 107.77(16)
N3 Si3 C49 111.0(3)
N3 Si3 C47 119.5(4)
C49 Si3 C47 104.9(5)
N3 Si3 C48 109.9(4)
C49 Si3 C48 107.7(5)
C47 Si3 C48 103.0(7)
N4 Si4 C51 113.16(14)
N4 Si4 C52 113.07(14)
C51 Si4 C52 105.90(17)
N4 Si4 C50 113.35(14)
C51 Si4 C50 105.85(18)
C52 Si4 C50 104.78(17)
N4 Si5 C55 111.91(13)
N4 Si5 C54 112.76(15)
C55 Si5 C54 105.27(18)
N4 Si5 C53 113.36(16)
C55 Si5 C53 105.57(18)
C54 Si5 C53 107.37(17)
O2A Na1 O3 102.3(7)
O3 Na1 O2 101.3(5)
O2A Na1 O1 91.1(9)
O3 Na1 O1 101.60(9)
O2 Na1 O1 89.5(6)
O2A Na1 C2 124.4(9)
O3 Na1 C2 110.69(9)
O2 Na1 C2 126.5(6)
O1 Na1 C2 122.69(9)
C28A O1 C31A 110.1(11)
C28 O1 C31 108.1(7)
C28 O1 Na1 127.6(6)
C28A O1 Na1 133.2(10)
C31A O1 Na1 114.7(3)
C31 O1 Na1 124.0(3)
C32 O2 C35 103(3)
C32 O2 Na1 120(2)
C35 O2 Na1 133.6(9)
C39 O3 C36 108.7(2)
C39 O3 Na1 134.1(2)
C36 O3 Na1 117.19(19)
C2 N1 C5 112.8(2)
C2 N1 C16 124.7(2)
C5 N1 C16 122.5(2)
C2 N2 C4 112.5(2)
C2 N2 C1 123.0(2)
C4 N2 C1 124.2(2)
Si3 N3 Si2 118.89(18)
Si2 N3 Si3A 129.50(19)
Si3 N3 Fe1 120.52(17)
Si2 N3 Fe1 118.27(13)
Si3A N3 Fe1 112.23(17)
Si5 N4 Si4 123.46(13)
Si5 N4 Fe1 117.79(12)
Si4 N4 Fe1 116.96(12)
C9 C1 C3 122.6(2)
C9 C1 N2 117.9(2)
C3 C1 N2 119.5(2)
N2 C2 N1 101.9(2)
N2 C2 Na1 121.30(16)
N1 C2 Na1 136.70(17)
C1 C3 C6 117.3(2)
C1 C3 C10 121.5(2)
C6 C3 C10 121.2(2)
C5 C4 N2 106.7(2)
C5 C4 H4 126.7
N2 C4 H4 126.7
C4 C5 N1 106.1(2)
C4 C5 H5 127.0
N1 C5 H5 127.0
C7 C6 C3 121.4(3)
C7 C6 H6 119.3
C3 C6 H6 119.3
C6 C7 C8 119.7(3)
C6 C7 H7 120.2
C8 C7 H7 120.2
C7 C8 C9 121.7(3)
C7 C8 H8 119.2
C9 C8 H8 119.2
C8 C9 C1 117.3(3)
C8 C9 C13 122.8(8)
C1 C9 C13 119.0(7)
C8 C9 C13A 116.0(11)
C1 C9 C13A 126.0(11)
C12 C10 C3 111.6(3)
C12 C10 C11 109.6(3)
C3 C10 C11 111.9(3)
C12 C10 H10 107.9
C3 C10 H10 107.9
C11 C10 H10 107.9
C10 C11 H11A 109.5
C10 C11 H11B 109.5
H11A C11 H11B 109.5
C10 C11 H11C 109.5
H11A C11 H11C 109.5
H11B C11 H11C 109.5
C10 C12 H12A 109.5
C10 C12 H12B 109.5
H12A C12 H12B 109.5
C10 C12 H12C 109.5
H12A C12 H12C 109.5
H12B C12 H12C 109.5
C15 C13 C9 106.8(13)
C15 C13 C14 109.5(17)
C9 C13 C14 114.7(17)
C15 C13 H13 108.6
C9 C13 H13 108.6
C14 C13 H13 108.6
C13 C14 H14A 109.5
C13 C14 H14B 109.5
H14A C14 H14B 109.5
C13 C14 H14C 109.5
H14A C14 H14C 109.5
H14B C14 H14C 109.5
C13 C15 H15A 109.5
C13 C15 H15B 109.5
H15A C15 H15B 109.5
C13 C15 H15C 109.5
H15A C15 H15C 109.5
H15B C15 H15C 109.5
C17 C16 C21 122.8(2)
C17 C16 N1 118.7(2)
C21 C16 N1 118.5(2)
C18 C17 C16 117.5(2)
C18 C17 C22 120.4(2)
C16 C17 C22 122.2(2)
C19 C18 C17 121.1(3)
C19 C18 H18 119.4
C17 C18 H18 119.4
C20 C19 C18 120.0(3)
C20 C19 H19 120.0
C18 C19 H19 120.0
C19 C20 C21 121.4(3)
C19 C20 H20 119.3
C21 C20 H20 119.3
C20 C21 C16 117.2(2)
C20 C21 C25 120.9(2)
C16 C21 C25 121.9(2)
C23 C22 C17 111.6(2)
C23 C22 C24 110.8(3)
C17 C22 C24 111.1(2)
C23 C22 H22 107.7
C17 C22 H22 107.7
C24 C22 H22 107.7
C22 C23 H23A 109.5
C22 C23 H23B 109.5
H23A C23 H23B 109.5
C22 C23 H23C 109.5
H23A C23 H23C 109.5
H23B C23 H23C 109.5
C22 C24 H24A 109.5
C22 C24 H24B 109.5
H24A C24 H24B 109.5
C22 C24 H24C 109.5
H24A C24 H24C 109.5
H24B C24 H24C 109.5
C21 C25 C27 109.7(3)
C21 C25 C26 112.2(2)
C27 C25 C26 111.1(3)
C21 C25 H25 107.9
C27 C25 H25 107.9
C26 C25 H25 107.9
C25 C26 H26A 109.5
C25 C26 H26B 109.5
H26A C26 H26B 109.5
C25 C26 H26C 109.5
H26A C26 H26C 109.5
H26B C26 H26C 109.5
C25 C27 H27A 109.5
C25 C27 H27B 109.5
H27A C27 H27B 109.5
C25 C27 H27C 109.5
H27A C27 H27C 109.5
H27B C27 H27C 109.5
O1 C28 C29 107.9(10)
O1 C28 H28A 110.1
C29 C28 H28A 110.1
O1 C28 H28B 110.1
C29 C28 H28B 110.1
H28A C28 H28B 108.4
C28 C29 C30 103.6(9)
C28 C29 H29A 111.0
C30 C29 H29A 111.0
C28 C29 H29B 111.0
C30 C29 H29B 111.0
H29A C29 H29B 109.0
C31 C30 C29 101.3(7)
C31 C30 H30A 111.5
C29 C30 H30A 111.5
C31 C30 H30B 111.5
C29 C30 H30B 111.5
H30A C30 H30B 109.3
O1 C31 C30 106.2(5)
O1 C31 H31A 110.5
C30 C31 H31A 110.5
O1 C31 H31B 110.5
C30 C31 H31B 110.5
H31A C31 H31B 108.7
O2 C32 C33 111.6(17)
O2 C32 H32A 109.3
C33 C32 H32A 109.3
O2 C32 H32B 109.3
C33 C32 H32B 109.3
H32A C32 H32B 108.0
C34 C33 C32 102.5(7)
C34 C33 H33A 111.3
C32 C33 H33A 111.3
C34 C33 H33B 111.3
C32 C33 H33B 111.3
H33A C33 H33B 109.2
C33 C34 C35 100.6(15)
C33 C34 H34A 111.7
C35 C34 H34A 111.7
C33 C34 H34B 111.7
C35 C34 H34B 111.7
H34A C34 H34B 109.4
O2 C35 C34 109(2)
O2 C35 H35A 109.9
C34 C35 H35A 109.9
O2 C35 H35B 109.9
C34 C35 H35B 109.9
H35A C35 H35B 108.3
O3 C36 C37 107.3(3)
O3 C36 H36A 110.3
C37 C36 H36A 110.3
O3 C36 H36B 110.3
C37 C36 H36B 110.3
H36A C36 H36B 108.5
C38 C37 C36 102.4(3)
C38 C37 H37A 111.3
C36 C37 H37A 111.3
C38 C37 H37B 111.3
C36 C37 H37B 111.3
H37A C37 H37B 109.2
C37 C38 C39 103.7(3)
C37 C38 H38A 111.0
C39 C38 H38A 111.0
C37 C38 H38B 111.0
C39 C38 H38B 111.0
H38A C38 H38B 109.0
O3 C39 C38 105.4(3)
O3 C39 H39A 110.7
C38 C39 H39A 110.7
O3 C39 H39B 110.7
C38 C39 H39B 110.7
H39A C39 H39B 108.8
Si1 C40 Fe1 121.87(14)
Si1 C40 H40A 106.9
Fe1 C40 H40A 106.9
Si1 C40 H40B 106.9
Fe1 C40 H40B 106.9
H40A C40 H40B 106.7
Si1 C41 H41A 109.5
Si1 C41 H41B 109.5
H41A C41 H41B 109.5
Si1 C41 H41C 109.5
H41A C41 H41C 109.5
H41B C41 H41C 109.5
Si1 C42 H42A 109.5
Si1 C42 H42B 109.5
H42A C42 H42B 109.5
Si1 C42 H42C 109.5
H42A C42 H42C 109.5
H42B C42 H42C 109.5
Si1 C43 H43A 109.5
Si1 C43 H43B 109.5
H43A C43 H43B 109.5
Si1 C43 H43C 109.5
H43A C43 H43C 109.5
H43B C43 H43C 109.5
Si2 C44 H44A 109.5
Si2 C44 H44B 109.5
H44A C44 H44B 109.5
Si2 C44 H44C 109.5
H44A C44 H44C 109.5
H44B C44 H44C 109.5
Si2 C45 H45A 109.5
Si2 C45 H45B 109.5
H45A C45 H45B 109.5
Si2 C45 H45C 109.5
H45A C45 H45C 109.5
H45B C45 H45C 109.5
Si2 C46 H46A 109.5
Si2 C46 H46B 109.5
H46A C46 H46B 109.5
Si2 C46 H46C 109.5
H46A C46 H46C 109.5
H46B C46 H46C 109.5
Si3 C47 H47A 109.5
Si3 C47 H47B 109.5
H47A C47 H47B 109.5
Si3 C47 H47C 109.5
H47A C47 H47C 109.5
H47B C47 H47C 109.5
Si3 C48 H48A 109.5
Si3 C48 H48B 109.5
H48A C48 H48B 109.5
Si3 C48 H48C 109.5
H48A C48 H48C 109.5
H48B C48 H48C 109.5
Si3 C49 H49A 109.5
Si3 C49 H49B 109.5
H49A C49 H49B 109.5
Si3 C49 H49C 109.5
H49A C49 H49C 109.5
H49B C49 H49C 109.5
Si4 C50 H50A 109.5
Si4 C50 H50B 109.5
H50A C50 H50B 109.5
Si4 C50 H50C 109.5
H50A C50 H50C 109.5
H50B C50 H50C 109.5
Si4 C51 H51A 109.5
Si4 C51 H51B 109.5
H51A C51 H51B 109.5
Si4 C51 H51C 109.5
H51A C51 H51C 109.5
H51B C51 H51C 109.5
Si4 C52 H52A 109.5
Si4 C52 H52B 109.5
H52A C52 H52B 109.5
Si4 C52 H52C 109.5
H52A C52 H52C 109.5
H52B C52 H52C 109.5
Si5 C53 H53A 109.5
Si5 C53 H53B 109.5
H53A C53 H53B 109.5
Si5 C53 H53C 109.5
H53A C53 H53C 109.5
H53B C53 H53C 109.5
Si5 C54 H54A 109.5
Si5 C54 H54B 109.5
H54A C54 H54B 109.5
Si5 C54 H54C 109.5
H54A C54 H54C 109.5
H54B C54 H54C 109.5
Si5 C55 H55A 109.5
Si5 C55 H55B 109.5
H55A C55 H55B 109.5
Si5 C55 H55C 109.5
H55A C55 H55C 109.5
H55B C55 H55C 109.5
C29A C30A C31A 103.1(9)
C29A C30A H30C 111.1
C31A C30A H30C 111.1
C29A C30A H30D 111.1
C31A C30A H30D 111.1
H30C C30A H30D 109.1
C15A C13A C14A 113(3)
C15A C13A C9 118(2)
C14A C13A C9 101(2)
C15A C13A H13A 108.0
C14A C13A H13A 108.0
C9 C13A H13A 108.0
C13A C15A H15D 109.5
C13A C15A H15E 109.5
H15D C15A H15E 109.5
C13A C15A H15F 109.5
H15D C15A H15F 109.5
H15E C15A H15F 109.5
C13A C14A H14D 109.5
C13A C14A H14E 109.5
H14D C14A H14E 109.5
C13A C14A H14F 109.5
H14D C14A H14F 109.5
H14E C14A H14F 109.5
O1 C31A C30A 104.2(5)
O1 C31A H31C 110.9
C30A C31A H31C 110.9
O1 C31A H31D 110.9
C30A C31A H31D 110.9
H31C C31A H31D 108.9
C28A C29A C30A 100.1(16)
C28A C29A H29C 111.8
C30A C29A H29C 111.8
C28A C29A H29D 111.8
C30A C29A H29D 111.8
H29C C29A H29D 109.5
C38A O2A C35A 112(4)
C38A O2A Na1 120(3)
C35A O2A Na1 128.1(13)
O1 C28A C29A 104.4(14)
O1 C28A H28C 110.9
C29A C28A H28C 110.9
O1 C28A H28D 110.9
C29A C28A H28D 110.9
H28C C28A H28D 108.9
C37A C36A C35A 106(2)
C37A C36A H36C 110.6
C35A C36A H36C 110.6
C37A C36A H36D 110.6
C35A C36A H36D 110.6
H36C C36A H36D 108.7
O2A C38A C37A 107(2)
O2A C38A H38C 110.3
C37A C38A H38C 110.3
O2A C38A H38D 110.3
C37A C38A H38D 110.3
H38C C38A H38D 108.6
C38A C37A C36A 104.7(8)
C38A C37A H37C 110.8
C36A C37A H37C 110.8
C38A C37A H37D 110.8
C36A C37A H37D 110.8
H37C C37A H37D 108.9
O2A C35A C36A 102(3)
O2A C35A H35C 111.3
C36A C35A H35C 111.3
O2A C35A H35D 111.3
C36A C35A H35D 111.3
H35C C35A H35D 109.2
N3 Si3A C47A 108.3(4)
N3 Si3A C49A 114.3(3)
C47A Si3A C49A 104.7(5)
N3 Si3A C48A 113.4(4)
C47A Si3A C48A 111.5(8)
C49A Si3A C48A 104.3(6)
Si3A C48A H48D 109.5
Si3A C48A H48E 109.5
H48D C48A H48E 109.5
Si3A C48A H48F 109.5
H48D C48A H48F 109.5
H48E C48A H48F 109.5
Si3A C47A H47D 109.5
Si3A C47A H47E 109.5
H47D C47A H47E 109.5
Si3A C47A H47F 109.5
H47D C47A H47F 109.5
H47E C47A H47F 109.5
Si3A C49A H49D 109.5
Si3A C49A H49E 109.5
H49D C49A H49E 109.5
Si3A C49A H49F 109.5
H49D C49A H49F 109.5
H49E C49A H49F 109.5

loop_
_geom_bond_atom_site_label_1
_geom_bond_atom_site_label_2
_geom_bond_distance
Fe1 N3 1.982(2)
Fe1 N4 1.989(2)
Fe1 C40 2.065(3)
Si1 C40 1.831(3)
Si1 C43 1.876(3)
Si1 C42 1.877(4)
Si1 C41 1.882(3)
Si2 N3 1.701(2)
Si2 C44 1.857(3)
Si2 C45 1.873(3)
Si2 C46 1.876(4)
Si3 N3 1.692(4)
Si3 C49 1.862(6)
Si3 C47 1.867(7)
Si3 C48 1.879(8)
Si4 N4 1.702(2)
Si4 C51 1.865(4)
Si4 C52 1.875(3)
Si4 C50 1.887(3)
Si5 N4 1.700(2)
Si5 C55 1.867(3)
Si5 C54 1.872(4)
Si5 C53 1.876(4)
Na1 O2A 2.30(5)
Na1 O3 2.307(2)
Na1 O2 2.32(3)
Na1 O1 2.348(2)
Na1 C2 2.551(3)
O1 C28 1.408(7)
O1 C28A 1.416(9)
O1 C31A 1.456(6)
O1 C31 1.483(6)
O2 C32 1.434(10)
O2 C35 1.438(8)
O3 C39 1.423(4)
O3 C36 1.438(4)
N1 C2 1.365(3)
N1 C5 1.384(3)
N1 C16 1.442(3)
N2 C2 1.363(3)
N2 C4 1.384(3)
N2 C1 1.442(3)
N3 Si3A 1.731(5)
C1 C9 1.391(4)
C1 C3 1.392(4)
C3 C6 1.393(4)
C3 C10 1.513(4)
C4 C5 1.339(4)
C4 H4 0.9500
C5 H5 0.9500
C6 C7 1.373(4)
C6 H6 0.9500
C7 C8 1.373(4)
C7 H7 0.9500
C8 C9 1.386(4)
C8 H8 0.9500
C9 C13 1.53(2)
C9 C13A 1.54(3)
C10 C12 1.510(5)
C10 C11 1.515(5)
C10 H10 1.0000
C11 H11A 0.9800
C11 H11B 0.9800
C11 H11C 0.9800
C12 H12A 0.9800
C12 H12B 0.9800
C12 H12C 0.9800
C13 C15 1.521(8)
C13 C14 1.529(8)
C13 H13 1.0000
C14 H14A 0.9800
C14 H14B 0.9800
C14 H14C 0.9800
C15 H15A 0.9800
C15 H15B 0.9800
C15 H15C 0.9800
C16 C17 1.392(4)
C16 C21 1.401(3)
C17 C18 1.388(4)
C17 C22 1.519(4)
C18 C19 1.382(4)
C18 H18 0.9500
C19 C20 1.380(4)
C19 H19 0.9500
C20 C21 1.385(4)
C20 H20 0.9500
C21 C25 1.511(4)
C22 C23 1.516(4)
C22 C24 1.529(4)
C22 H22 1.0000
C23 H23A 0.9800
C23 H23B 0.9800
C23 H23C 0.9800
C24 H24A 0.9800
C24 H24B 0.9800
C24 H24C 0.9800
C25 C27 1.515(5)
C25 C26 1.516(4)
C25 H25 1.0000
C26 H26A 0.9800
C26 H26B 0.9800
C26 H26C 0.9800
C27 H27A 0.9800
C27 H27B 0.9800
C27 H27C 0.9800
C28 C29 1.509(8)
C28 H28A 0.9900
C28 H28B 0.9900
C29 C30 1.515(8)
C29 H29A 0.9900
C29 H29B 0.9900
C30 C31 1.511(7)
C30 H30A 0.9900
C30 H30B 0.9900
C31 H31A 0.9900
C31 H31B 0.9900
C32 C33 1.508(8)
C32 H32A 0.9900
C32 H32B 0.9900
C33 C34 1.486(8)
C33 H33A 0.9900
C33 H33B 0.9900
C34 C35 1.525(10)
C34 H34A 0.9900
C34 H34B 0.9900
C35 H35A 0.9900
C35 H35B 0.9900
C36 C37 1.491(5)
C36 H36A 0.9900
C36 H36B 0.9900
C37 C38 1.483(5)
C37 H37A 0.9900
C37 H37B 0.9900
C38 C39 1.495(5)
C38 H38A 0.9900
C38 H38B 0.9900
C39 H39A 0.9900
C39 H39B 0.9900
C40 H40A 0.9900
C40 H40B 0.9900
C41 H41A 0.9800
C41 H41B 0.9800
C41 H41C 0.9800
C42 H42A 0.9800
C42 H42B 0.9800
C42 H42C 0.9800
C43 H43A 0.9800
C43 H43B 0.9800
C43 H43C 0.9800
C44 H44A 0.9800
C44 H44B 0.9800
C44 H44C 0.9800
C45 H45A 0.9800
C45 H45B 0.9800
C45 H45C 0.9800
C46 H46A 0.9800
C46 H46B 0.9800
C46 H46C 0.9800
C47 H47A 0.9800
C47 H47B 0.9800
C47 H47C 0.9800
C48 H48A 0.9800
C48 H48B 0.9800
C48 H48C 0.9800
C49 H49A 0.9800
C49 H49B 0.9800
C49 H49C 0.9800
C50 H50A 0.9800
C50 H50B 0.9800
C50 H50C 0.9800
C51 H51A 0.9800
C51 H51B 0.9800
C51 H51C 0.9800
C52 H52A 0.9800
C52 H52B 0.9800
C52 H52C 0.9800
C53 H53A 0.9800
C53 H53B 0.9800
C53 H53C 0.9800
C54 H54A 0.9800
C54 H54B 0.9800
C54 H54C 0.9800
C55 H55A 0.9800
C55 H55B 0.9800
C55 H55C 0.9800
C30A C29A 1.517(9)
C30A C31A 1.520(8)
C30A H30C 0.9900
C30A H30D 0.9900
C13A C15A 1.526(9)
C13A C14A 1.531(9)
C13A H13A 1.0000
C15A H15D 0.9800
C15A H15E 0.9800
C15A H15F 0.9800
C14A H14D 0.9800
C14A H14E 0.9800
C14A H14F 0.9800
C31A H31C 0.9900
C31A H31D 0.9900
C29A C28A 1.511(9)
C29A H29C 0.9900
C29A H29D 0.9900
O2A C38A 1.433(10)
O2A C35A 1.436(9)
C28A H28C 0.9900
C28A H28D 0.9900
C36A C37A 1.515(8)
C36A C35A 1.528(10)
C36A H36C 0.9900
C36A H36D 0.9900
C38A C37A 1.506(8)
C38A H38C 0.9900
C38A H38D 0.9900
C37A H37C 0.9900
C37A H37D 0.9900
C35A H35C 0.9900
C35A H35D 0.9900
Si3A C47A 1.868(8)
Si3A C49A 1.874(7)
Si3A C48A 1.880(8)
C48A H48D 0.9800
C48A H48E 0.9800
C48A H48F 0.9800
C47A H47D 0.9800
C47A H47E 0.9800
C47A H47F 0.9800
C49A H49D 0.9800
C49A H49E 0.9800
C49A H49F 0.9800

loop_
_geom_torsion_atom_site_label_1
_geom_torsion_atom_site_label_2
_geom_torsion_atom_site_label_3
_geom_torsion_atom_site_label_4
_geom_torsion
C49 Si3 N3 Si2 -136.9(3)
C47 Si3 N3 Si2 -14.6(6)
C48 Si3 N3 Si2 104.1(6)
C49 Si3 N3 Si3A 93.0(8)
C47 Si3 N3 Si3A -144.7(11)
C48 Si3 N3 Si3A -26.0(9)
C49 Si3 N3 Fe1 25.5(4)
C47 Si3 N3 Fe1 147.8(6)
C48 Si3 N3 Fe1 -93.5(6)
C44 Si2 N3 Si3 -159.5(2)
C45 Si2 N3 Si3 80.4(2)
C46 Si2 N3 Si3 -42.1(2)
C44 Si2 N3 Si3A -141.3(2)
C45 Si2 N3 Si3A 98.5(3)
C46 Si2 N3 Si3A -23.9(3)
C44 Si2 N3 Fe1 37.7(2)
C45 Si2 N3 Fe1 -82.42(18)
C46 Si2 N3 Fe1 155.11(17)
C55 Si5 N4 Si4 -164.8(2)
C54 Si5 N4 Si4 -46.4(2)
C53 Si5 N4 Si4 75.9(2)
C55 Si5 N4 Fe1 -0.6(2)
C54 Si5 N4 Fe1 117.88(17)
C53 Si5 N4 Fe1 -119.85(17)
C51 Si4 N4 Si5 85.5(2)
C52 Si4 N4 Si5 -154.10(18)
C50 Si4 N4 Si5 -35.0(2)
C51 Si4 N4 Fe1 -78.88(18)
C52 Si4 N4 Fe1 41.5(2)
C50 Si4 N4 Fe1 160.58(18)
C2 N2 C1 C9 -82.6(3)
C4 N2 C1 C9 90.3(3)
C2 N2 C1 C3 98.0(3)
C4 N2 C1 C3 -89.2(3)
C4 N2 C2 N1 0.3(3)
C1 N2 C2 N1 173.9(2)
C4 N2 C2 Na1 178.08(17)
C1 N2 C2 Na1 -8.3(3)
C5 N1 C2 N2 0.0(3)
C16 N1 C2 N2 -177.7(2)
C5 N1 C2 Na1 -177.2(2)
C16 N1 C2 Na1 5.1(4)
C9 C1 C3 C6 2.3(4)
N2 C1 C3 C6 -178.3(2)
C9 C1 C3 C10 -176.3(3)
N2 C1 C3 C10 3.0(4)
C2 N2 C4 C5 -0.6(3)
C1 N2 C4 C5 -174.1(2)
N2 C4 C5 N1 0.5(3)
C2 N1 C5 C4 -0.3(3)
C16 N1 C5 C4 177.4(2)
C1 C3 C6 C7 -2.4(4)
C10 C3 C6 C7 176.3(3)
C3 C6 C7 C8 0.7(5)
C6 C7 C8 C9 1.1(6)
C7 C8 C9 C1 -1.1(6)
C7 C8 C9 C13 -170.3(7)
C7 C8 C9 C13A 170.4(10)
C3 C1 C9 C8 -0.7(5)
N2 C1 C9 C8 179.9(3)
C3 C1 C9 C13 169.0(7)
N2 C1 C9 C13 -10.4(7)
C3 C1 C9 C13A -171.2(11)
N2 C1 C9 C13A 9.4(11)
C1 C3 C10 C12 -101.7(3)
C6 C3 C10 C12 79.7(4)
C1 C3 C10 C11 135.1(3)
C6 C3 C10 C11 -43.5(4)
C8 C9 C13 C15 -64.6(15)
C1 C9 C13 C15 126.4(12)
C13A C9 C13 C15 8(5)
C8 C9 C13 C14 56.9(14)
C1 C9 C13 C14 -112.2(14)
C13A C9 C13 C14 130(7)
C2 N1 C16 C17 88.0(3)
C5 N1 C16 C17 -89.5(3)
C2 N1 C16 C21 -93.5(3)
C5 N1 C16 C21 88.9(3)
C21 C16 C17 C18 2.5(4)
N1 C16 C17 C18 -179.2(2)
C21 C16 C17 C22 -177.2(2)
N1 C16 C17 C22 1.1(4)
C16 C17 C18 C19 -1.3(4)
C22 C17 C18 C19 178.4(3)
C17 C18 C19 C20 -0.2(5)
C18 C19 C20 C21 0.8(5)
C19 C20 C21 C16 0.3(4)
C19 C20 C21 C25 178.1(3)
C17 C16 C21 C20 -2.0(4)
N1 C16 C21 C20 179.7(2)
C17 C16 C21 C25 -179.7(3)
N1 C16 C21 C25 1.9(4)
C18 C17 C22 C23 69.6(3)
C16 C17 C22 C23 -110.7(3)
C18 C17 C22 C24 -54.5(4)
C16 C17 C22 C24 125.2(3)
C20 C21 C25 C27 -71.8(4)
C16 C21 C25 C27 105.8(3)
C20 C21 C25 C26 52.2(4)
C16 C21 C25 C26 -130.1(3)
C28A O1 C28 C29 63(7)
C31A O1 C28 C29 -31.7(15)
C31 O1 C28 C29 7.4(15)
Na1 O1 C28 C29 -178.2(6)
O1 C28 C29 C30 -27.3(15)
C28 C29 C30 C31 35.0(10)
C28 O1 C31 C30 15.6(11)
C28A O1 C31 C30 3.7(15)
C31A O1 C31 C30 114.3(9)
Na1 O1 C31 C30 -159.1(4)
C29 C30 C31 O1 -31.4(8)
C35 O2 C32 C33 -1(2)
Na1 O2 C32 C33 160.5(12)
O2 C32 C33 C34 -21.0(15)
C32 C33 C34 C35 32.3(11)
C32 O2 C35 C34 23(2)
Na1 O2 C35 C34 -134.7(19)
C33 C34 C35 O2 -36.1(16)
C39 O3 C36 C37 -5.7(4)
Na1 O3 C36 C37 175.0(2)
O3 C36 C37 C38 25.3(4)
C36 C37 C38 C39 -34.6(4)
C36 O3 C39 C38 -16.4(4)
Na1 O3 C39 C38 162.8(2)
C37 C38 C39 O3 32.2(4)
C43 Si1 C40 Fe1 94.5(2)
C42 Si1 C40 Fe1 -146.33(18)
C41 Si1 C40 Fe1 -26.8(2)
C8 C9 C13A C15A -48(3)
C1 C9 C13A C15A 123(2)
C13 C9 C13A C15A -164(8)
C8 C9 C13A C14A 76.4(18)
C1 C9 C13A C14A -112.9(19)
C13 C9 C13A C14A -40(5)
C28 O1 C31A C30A 15.0(11)
C28A O1 C31A C30A -0.1(15)
C31 O1 C31A C30A -79.4(9)
Na1 O1 C31A C30A 166.2(5)
C29A C30A C31A O1 25.5(11)
C31A C30A C29A C28A -39.7(13)
C28 O1 C28A C29A -116(9)
C31A O1 C28A C29A -26(2)
C31 O1 C28A C29A 11.2(19)
Na1 O1 C28A C29A 171.5(7)
C30A C29A C28A O1 40.2(19)
C35A O2A C38A C37A 13(3)
Na1 O2A C38A C37A -162.0(17)
O2A C38A C37A C36A 6(2)
C35A C36A C37A C38A -21.3(17)
C38A O2A C35A C36A -26(3)
Na1 O2A C35A C36A 149(2)
C37A C36A C35A O2A 29(2)
Si3 N3 Si3A C47A 11.5(8)
Si2 N3 Si3A C47A -48.7(6)
Fe1 N3 Si3A C47A 132.2(5)
Si3 N3 Si3A C49A -104.9(9)
Si2 N3 Si3A C49A -165.1(4)
Fe1 N3 Si3A C49A 15.8(4)
Si3 N3 Si3A C48A 135.7(11)
Si2 N3 Si3A C48A 75.5(7)
Fe1 N3 Si3A C48A -103.6(7)
